data_4505236
loop_
_publ_author_name
'Sun, Yan-Qiong'
'Zhang, Jie'
'Ju, Zhan-Feng'
'Yang, Guo-Yu'

_publ_section_title
;
 Two-Dimensional Noninterpenetrating Transition Metal Coordination
 Polymers with Large Honeycomb-like Hexagonal Cavities Constructed from a
 Carboxybenzyl Viologen Ligand
;
_journal_issue 5
_journal_name_full 'Crystal Growth &amp; Design'
_journal_page_first 1939
_journal_paper_doi 10.1021/cg050249y
_journal_volume 5
_journal_year 2005
_chemical_formula_sum 'C78 H106 N6 Ni2 O37'
_chemical_formula_weight 1837.11
_chemical_name_systematic
; 
 ? 
;
_space_group_IT_number 148
_symmetry_cell_setting trigonal
_symmetry_space_group_name_Hall '-R 3'
_symmetry_space_group_name_H-M 'R -3 :H'
_atom_sites_solution_hydrogens geom
_atom_sites_solution_primary direct
_atom_sites_solution_secondary difmap
_audit_creation_method SHELXL-97
_cell_angle_alpha 90.00
_cell_angle_beta 90.00
_cell_angle_gamma 120.00
_cell_formula_units_Z 3
_cell_length_a 17.562(3)
_cell_length_b 17.562(3)
_cell_length_c 26.710(5)
_cell_measurement_reflns_used 48
_cell_measurement_temperature 293(2)
_cell_measurement_theta_max 25.25
_cell_measurement_theta_min 2.32
_cell_volume 7134(2)
_computing_cell_refinement 'CrystalClear (Rigaku Corp., 2000)'
_computing_data_collection 'CrystalClear (Rigaku Corp., 2000)'
_computing_data_reduction 'CrystalClear (Rigaku Corp., 2000)'
_computing_structure_refinement 'SHELXL-97 (Sheldrick, 1997)'
_computing_structure_solution 'SHELXS-97 (Sheldrick, 1990)'
_diffrn_ambient_temperature 293(2)
_diffrn_detector_area_resol_mean 14.6306
_diffrn_measured_fraction_theta_full 0.960
_diffrn_measured_fraction_theta_max 0.960
_diffrn_measurement_device_type
;
Mercury70 (2x2 bin mode)
;
_diffrn_measurement_method dtprofit.ref
_diffrn_radiation_monochromator 'Graphite Monochromator'
_diffrn_radiation_source 'Rotating Anode'
_diffrn_radiation_type MoK\a
_diffrn_radiation_wavelength 0.71073
_diffrn_reflns_av_R_equivalents 0.0242
_diffrn_reflns_av_sigmaI/netI 0.0166
_diffrn_reflns_limit_h_max 21
_diffrn_reflns_limit_h_min -21
_diffrn_reflns_limit_k_max 21
_diffrn_reflns_limit_k_min -18
_diffrn_reflns_limit_l_max 31
_diffrn_reflns_limit_l_min -30
_diffrn_reflns_number 14193
_diffrn_reflns_theta_full 25.25
_diffrn_reflns_theta_max 25.25
_diffrn_reflns_theta_min 2.32
_exptl_absorpt_coefficient_mu 0.480
_exptl_absorpt_correction_T_max 0.917
_exptl_absorpt_correction_T_min 0.908
_exptl_absorpt_correction_type multi-scan
_exptl_crystal_colour green
_exptl_crystal_density_diffrn 1.283
_exptl_crystal_density_method 'not measured'
_exptl_crystal_description octahedron
_exptl_crystal_F_000 2904
_exptl_crystal_size_max 0.2000
_exptl_crystal_size_mid 0.2000
_exptl_crystal_size_min 0.1800
_refine_diff_density_max 0.671
_refine_diff_density_min -0.291
_refine_diff_density_rms 0.072
_refine_ls_extinction_method none
_refine_ls_goodness_of_fit_ref 1.089
_refine_ls_hydrogen_treatment constr
_refine_ls_matrix_type full
_refine_ls_number_parameters 199
_refine_ls_number_reflns 2767
_refine_ls_number_restraints 0
_refine_ls_restrained_S_all 1.089
_refine_ls_R_factor_all 0.0806
_refine_ls_R_factor_gt 0.0769
_refine_ls_shift/su_max 0.000
_refine_ls_shift/su_mean 0.000
_refine_ls_structure_factor_coef Fsqd
_refine_ls_weighting_details 'calc w=1/[\s^2^(Fo^2^)+(0.1525P)^2^+4.5572P] where P=(Fo^2^+2Fc^2^)/3'
_refine_ls_weighting_scheme calc
_refine_ls_wR_factor_gt 0.2152
_refine_ls_wR_factor_ref 0.2205
_reflns_number_gt 2558
_reflns_number_total 2767
_reflns_threshold_expression >2sigma(I)
_cod_data_source_file cg050249ysi20050602_085542.cif
_cod_data_source_block publication_text
_cod_depositor_comments
;
The following automatic conversions were performed:

'_exptl_absorpt_correction_type' value 'Multi-scan' changed to
'multi-scan' according to
/home/saulius/struct/CIF-dictionaries/cif_core.dic dictionary named
'cif_core.dic' version 2.4.1 from 2010-06-29.

Automatic conversion script
Id: cif_fix_values 1715 2011-07-08 13:25:40Z adriana 
;
_cod_original_sg_symbol_H-M R-3
_cod_database_code 4505236

loop_
_symmetry_equiv_pos_as_xyz
'x, y, z'
'-y, x-y, z'
'-x+y, -x, z'
'x+2/3, y+1/3, z+1/3'
'-y+2/3, x-y+1/3, z+1/3'
'-x+y+2/3, -x+1/3, z+1/3'
'x+1/3, y+2/3, z+2/3'
'-y+1/3, x-y+2/3, z+2/3'
'-x+y+1/3, -x+2/3, z+2/3'
'-x, -y, -z'
'y, -x+y, -z'
'x-y, x, -z'
'-x+2/3, -y+1/3, -z+1/3'
'y+2/3, -x+y+1/3, -z+1/3'
'x-y+2/3, x+1/3, -z+1/3'
'-x+1/3, -y+2/3, -z+2/3'
'y+1/3, -x+y+2/3, -z+2/3'
'x-y+1/3, x+2/3, -z+2/3'

loop_
_atom_site_label
_atom_site_type_symbol
_atom_site_fract_x
_atom_site_fract_y
_atom_site_fract_z
_atom_site_U_iso_or_equiv
_atom_site_adp_type
_atom_site_occupancy
_atom_site_symmetry_multiplicity
_atom_site_calc_flag
_atom_site_refinement_flags
Ni1 Ni 0.3333 0.6667 -0.02920(2) 0.0647(3) Uani 1 3 d S
C1 C 0.66204(17) 0.8606(2) 0.31412(10) 0.0614(7) Uani 1 1 d .
C2 C 0.5981(2) 0.8836(2) 0.31769(12) 0.0715(8) Uani 1 1 d .
H2A H 0.5608 0.8651 0.3453 0.086 Uiso 1 1 calc R
C3 C 0.7163(2) 0.8913(3) 0.27299(12) 0.0730(9) Uani 1 1 d .
H3A H 0.7610 0.8779 0.2690 0.088 Uiso 1 1 calc R
C4 C 0.5883(2) 0.9323(3) 0.28213(14) 0.0752(9) Uani 1 1 d .
H4A H 0.5440 0.9465 0.2851 0.090 Uiso 1 1 calc R
C5 C 0.7050(2) 0.9406(3) 0.23835(13) 0.0787(10) Uani 1 1 d .
H5A H 0.7424 0.9612 0.2108 0.094 Uiso 1 1 calc R
C6 C 0.6287(3) 1.0116(3) 0.20277(15) 0.0865(11) Uani 1 1 d .
H6A H 0.6843 1.0641 0.1954 0.104 Uiso 1 1 calc R
H6B H 0.5879 1.0298 0.2144 0.104 Uiso 1 1 calc R
C7 C 0.5936(2) 0.9580(2) 0.15631(12) 0.0692(8) Uani 1 1 d .
C8 C 0.5053(2) 0.8991(2) 0.15210(12) 0.0672(8) Uani 1 1 d .
H8A H 0.4673 0.8929 0.1781 0.081 Uiso 1 1 calc R
C9 C 0.6486(2) 0.9662(3) 0.11774(14) 0.0810(10) Uani 1 1 d .
H9A H 0.7084 1.0062 0.1205 0.097 Uiso 1 1 calc R
C10 C 0.4731(2) 0.8495(2) 0.10957(11) 0.0628(7) Uani 1 1 d .
H10A H 0.4132 0.8101 0.1067 0.075 Uiso 1 1 calc R
C11 C 0.6170(2) 0.9164(2) 0.07526(13) 0.0715(9) Uani 1 1 d .
H11A H 0.6553 0.9225 0.0495 0.086 Uiso 1 1 calc R
C12 C 0.5287(2) 0.8574(2) 0.07078(11) 0.0601(7) Uani 1 1 d .
C13 C 0.4932(2) 0.8045(2) 0.02410(11) 0.0625(8) Uani 1 1 d .
N1 N 0.64178(18) 0.96043(19) 0.24265(10) 0.0710(8) Uani 1 1 d .
O1 O 0.54635(18) 0.80024(19) -0.00553(9) 0.0815(7) Uani 1 1 d .
O1W O 0.24488(19) 0.55706(19) -0.07260(10) 0.0855(7) Uani 1 1 d .
O2 O 0.41324(15) 0.76909(15) 0.01754(9) 0.0678(6) Uani 1 1 d .
O2W O 0.8910(3) 1.0819(4) 0.15916(15) 0.172(3) Uani 1 1 d .
O3W O 0.8333 1.1667 0.1667 0.333(11) Uani 1 2 d S
O4W O 0.7055(7) 0.8783(9) -0.0539(4) 0.297(6) Uani 1 1 d .
O5W O 0.5817(11) 1.1650(9) 0.1833(9) 0.194(9) Uani 0.33 1 d P
O6W O 0.6067(13) 1.1224(9) 0.3017(7) 0.167(6) Uani 0.33 1 d P

loop_
_atom_site_aniso_label
_atom_site_aniso_U_11
_atom_site_aniso_U_22
_atom_site_aniso_U_33
_atom_site_aniso_U_23
_atom_site_aniso_U_13
_atom_site_aniso_U_12
Ni1 0.0708(4) 0.0708(4) 0.0525(5) 0.000 0.000 0.0354(2)
C1 0.0416(13) 0.0689(17) 0.0495(14) -0.0116(12) -0.0094(11) 0.0096(12)
C2 0.0618(18) 0.080(2) 0.0631(18) 0.0006(15) 0.0027(14) 0.0287(16)
C3 0.0506(15) 0.097(2) 0.0555(16) -0.0009(15) -0.0040(12) 0.0255(16)
C4 0.0657(19) 0.080(2) 0.070(2) -0.0031(16) -0.0036(15) 0.0290(16)
C5 0.0650(19) 0.098(3) 0.0538(17) 0.0050(16) -0.0011(14) 0.0264(18)
C6 0.093(3) 0.069(2) 0.076(2) 0.0009(17) -0.0185(19) 0.0243(19)
C7 0.0739(19) 0.0644(17) 0.0595(17) 0.0099(13) -0.0095(14) 0.0272(15)
C8 0.0684(18) 0.0713(18) 0.0604(17) 0.0067(14) -0.0024(13) 0.0338(15)
C9 0.0626(18) 0.077(2) 0.074(2) 0.0132(17) -0.0082(16) 0.0127(16)
C10 0.0605(16) 0.0634(17) 0.0634(17) 0.0069(13) -0.0060(13) 0.0301(14)
C11 0.0637(18) 0.0742(19) 0.0626(18) 0.0130(15) 0.0002(14) 0.0238(15)
C12 0.0622(16) 0.0605(15) 0.0579(15) 0.0139(13) -0.0027(12) 0.0309(14)
C13 0.075(2) 0.0576(15) 0.0575(16) 0.0126(12) -0.0013(14) 0.0348(15)
N1 0.0639(15) 0.0668(16) 0.0596(15) -0.0053(12) -0.0141(12) 0.0156(12)
O1 0.0800(15) 0.0948(18) 0.0690(14) 0.0035(12) 0.0043(12) 0.0432(14)
O1W 0.0912(17) 0.0922(17) 0.0690(14) -0.0183(12) -0.0116(13) 0.0429(14)
O2 0.0648(13) 0.0669(12) 0.0680(13) -0.0075(10) -0.0094(10) 0.0302(10)
O2W 0.114(3) 0.217(6) 0.091(2) 0.025(3) 0.000(2) 0.012(3)
O3W 0.136(7) 0.292(14) 0.270(12) -0.095(10) 0.077(7) -0.119(9)
O4W 0.240(9) 0.425(16) 0.272(9) 0.164(10) 0.146(8) 0.200(11)
O5W 0.139(11) 0.092(8) 0.35(3) -0.074(12) -0.079(14) 0.060(8)
O6W 0.179(14) 0.105(8) 0.193(14) 0.000(9) 0.044(12) 0.054(9)

loop_
_atom_type_symbol
_atom_type_description
_atom_type_scat_dispersion_real
_atom_type_scat_dispersion_imag
_atom_type_scat_source
C C 0.0033 0.0016 'International Tables Vol C Tables 4.2.6.8 and 6.1.1.4'
H H 0.0000 0.0000 'International Tables Vol C Tables 4.2.6.8 and 6.1.1.4'
N N 0.0061 0.0033 'International Tables Vol C Tables 4.2.6.8 and 6.1.1.4'
O O 0.0106 0.0060 'International Tables Vol C Tables 4.2.6.8 and 6.1.1.4'
Ni Ni 0.3393 1.1124 'International Tables Vol C Tables 4.2.6.8 and 6.1.1.4'

loop_
_geom_angle_atom_site_label_1
_geom_angle_atom_site_label_2
_geom_angle_atom_site_label_3
_geom_angle
_geom_angle_site_symmetry_1
_geom_angle_site_symmetry_3
O2 Ni1 O2 87.05(10) 2_665 .
O2 Ni1 O2 87.05(10) 2_665 3_565
O2 Ni1 O2 87.05(10) . 3_565
O2 Ni1 O1W 90.92(11) 2_665 3_565
O2 Ni1 O1W 89.08(10) . 3_565
O2 Ni1 O1W 175.71(10) 3_565 3_565
O2 Ni1 O1W 89.08(10) 2_665 .
O2 Ni1 O1W 175.71(10) . .
O2 Ni1 O1W 90.92(11) 3_565 .
O1W Ni1 O1W 92.82(11) 3_565 .
O2 Ni1 O1W 175.71(10) 2_665 2_665
O2 Ni1 O1W 90.92(11) . 2_665
O2 Ni1 O1W 89.08(10) 3_565 2_665
O1W Ni1 O1W 92.82(11) 3_565 2_665
O1W Ni1 O1W 92.82(11) . 2_665
C2 C1 C3 116.7(3) . .
C2 C1 C1 121.1(3) . 16_665
C3 C1 C1 122.2(4) . 16_665
C4 C2 C1 121.4(3) . .
C4 C2 H2A 119.3 . .
C1 C2 H2A 119.3 . .
C5 C3 C1 120.2(4) . .
C5 C3 H3A 119.9 . .
C1 C3 H3A 119.9 . .
N1 C4 C2 120.2(4) . .
N1 C4 H4A 119.9 . .
C2 C4 H4A 119.9 . .
N1 C5 C3 121.5(3) . .
N1 C5 H5A 119.3 . .
C3 C5 H5A 119.3 . .
N1 C6 C7 110.7(3) . .
N1 C6 H6A 109.5 . .
C7 C6 H6A 109.5 . .
N1 C6 H6B 109.5 . .
C7 C6 H6B 109.5 . .
H6A C6 H6B 108.1 . .
C9 C7 C8 119.3(3) . .
C9 C7 C6 120.8(3) . .
C8 C7 C6 119.9(3) . .
C10 C8 C7 119.9(3) . .
C10 C8 H8A 120.1 . .
C7 C8 H8A 120.1 . .
C11 C9 C7 121.1(3) . .
C11 C9 H9A 119.4 . .
C7 C9 H9A 119.4 . .
C8 C10 C12 120.8(3) . .
C8 C10 H10A 119.6 . .
C12 C10 H10A 119.6 . .
C9 C11 C12 119.9(3) . .
C9 C11 H11A 120.1 . .
C12 C11 H11A 120.1 . .
C11 C12 C10 119.0(3) . .
C11 C12 C13 120.3(3) . .
C10 C12 C13 120.6(3) . .
O2 C13 O1 125.1(3) . .
O2 C13 C12 116.7(3) . .
O1 C13 C12 118.2(3) . .
C5 N1 C4 120.0(3) . .
C5 N1 C6 120.1(3) . .
C4 N1 C6 119.9(4) . .
C13 O2 Ni1 129.4(2) . .

loop_
_geom_bond_atom_site_label_1
_geom_bond_atom_site_label_2
_geom_bond_distance
_geom_bond_site_symmetry_2
Ni1 O2 2.059(2) 2_665
Ni1 O2 2.059(2) .
Ni1 O2 2.059(2) 3_565
Ni1 O1W 2.115(3) 3_565
Ni1 O1W 2.115(3) .
Ni1 O1W 2.115(3) 2_665
C1 C2 1.373(5) .
C1 C3 1.376(5) .
C1 C1 1.467(7) 16_665
C2 C4 1.346(5) .
C2 H2A 0.9300 .
C3 C5 1.350(6) .
C3 H3A 0.9300 .
C4 N1 1.332(5) .
C4 H4A 0.9300 .
C5 N1 1.323(5) .
C5 H5A 0.9300 .
C6 N1 1.484(5) .
C6 C7 1.493(5) .
C6 H6A 0.9700 .
C6 H6B 0.9700 .
C7 C9 1.370(6) .
C7 C8 1.372(5) .
C8 C10 1.370(5) .
C8 H8A 0.9300 .
C9 C11 1.369(6) .
C9 H9A 0.9300 .
C10 C12 1.382(5) .
C10 H10A 0.9300 .
C11 C12 1.373(5) .
C11 H11A 0.9300 .
C12 C13 1.493(5) .
C13 O2 1.232(4) .
C13 O1 1.254(4) .
